data_4066717
loop_
_publ_author_name
'Riederer, Stephanie K. U.'
'Gigler, Peter'
'H\"ogerl, Manuel P.'
'Herdtweck, Eberhardt'
'Bechlars, Bettina'
'Herrmann, Wolfgang A.'
'K\"uhn, Fritz E.'

_publ_section_title
;
 Impact of Ligand Modification on Structures and Catalytic Activities of
 Chelating Bis-Carbene Rhodium(I) Complexes&#x2020;
;
_journal_issue 21
_journal_name_full Organometallics
_journal_page_first 5681
_journal_paper_doi 10.1021/om1005897
_journal_volume 29
_journal_year 2010
_chemical_formula_moiety 'C27 H30 N6 Rh, F6 P'
_chemical_formula_sum 'C27 H30 F6 N6 P Rh'
_chemical_formula_weight 686.45
_chemical_name_systematic ?
_space_group_IT_number 2
_symmetry_cell_setting triclinic
_symmetry_Int_Tables_number 2
_symmetry_space_group_name_Hall '-P 1'
_symmetry_space_group_name_H-M 'P -1'
_atom_sites_solution_hydrogens geom
_atom_sites_solution_primary direct
_atom_sites_solution_secondary difmap
_cell_angle_alpha 78.837(3)
_cell_angle_beta 86.614(3)
_cell_angle_gamma 89.874(3)
_cell_formula_units_Z 2
_cell_length_a 8.1208(4)
_cell_length_b 13.0244(7)
_cell_length_c 13.2509(7)
_cell_measurement_reflns_used 9138
_cell_measurement_temperature 153(1)
_cell_measurement_theta_max 25.34
_cell_measurement_theta_min 2.96
_cell_volume 1372.55(12)
_computing_cell_refinement 'SAINT (Bruker, 2008b)'
_computing_data_collection 'APEX II Control Software (Bruker, 2008a)'
_computing_data_reduction 'SAINT (Bruker, 2008b)'
_computing_molecular_graphics 'PLATON (Spek, 2008)'
_computing_publication_material 'PLATON (Spek, 2008)'
_computing_structure_refinement 'SHELXL97 (Sheldrick, 1998)'
_computing_structure_solution 'SIR92 (Altomare, 1994)'
_diffrn_ambient_temperature 153(1)
_diffrn_detector ' CCD plate '
_diffrn_detector_area_resol_mean 16
_diffrn_measured_fraction_theta_full 0.972
_diffrn_measured_fraction_theta_max 0.972
_diffrn_measurement_device ' \k-geometry diffractometer '
_diffrn_measurement_device_type ' Bruker APEX-II CCD '
_diffrn_measurement_method ' phi- and omega-rotation '
_diffrn_radiation_monochromator graphite
_diffrn_radiation_source 'rotating anode FR591'
_diffrn_radiation_type 'Mo K\a'
_diffrn_radiation_wavelength 0.71073
_diffrn_reflns_av_R_equivalents 0.0646
_diffrn_reflns_av_sigmaI/netI 0.0346
_diffrn_reflns_limit_h_max 9
_diffrn_reflns_limit_h_min -9
_diffrn_reflns_limit_k_max 15
_diffrn_reflns_limit_k_min -15
_diffrn_reflns_limit_l_max 15
_diffrn_reflns_limit_l_min -15
_diffrn_reflns_number 41908
_diffrn_reflns_theta_full 25.34
_diffrn_reflns_theta_max 25.34
_diffrn_reflns_theta_min 2.96
_diffrn_standards_decay_% 0
_exptl_absorpt_coefficient_mu 0.751
_exptl_absorpt_correction_T_max 1.0000
_exptl_absorpt_correction_T_min 0.6479
_exptl_absorpt_correction_type multi-scan
_exptl_absorpt_process_details 'SADABS, Bruker, 2008b'
_exptl_crystal_colour yellow
_exptl_crystal_density_diffrn 1.661
_exptl_crystal_density_meas ?
_exptl_crystal_density_method none
_exptl_crystal_description plate
_exptl_crystal_F_000 696
_exptl_crystal_size_max 0.53
_exptl_crystal_size_mid 0.51
_exptl_crystal_size_min 0.20
_refine_diff_density_max 1.137
_refine_diff_density_min -0.696
_refine_diff_density_rms 0.105
_refine_ls_extinction_method none
_refine_ls_goodness_of_fit_ref 1.051
_refine_ls_hydrogen_treatment constr
_refine_ls_matrix_type full
_refine_ls_number_parameters 370
_refine_ls_number_reflns 4876
_refine_ls_number_restraints 0
_refine_ls_restrained_S_all 1.051
_refine_ls_R_factor_all 0.0407
_refine_ls_R_factor_gt 0.0380
_refine_ls_shift/su_max 0.001
_refine_ls_shift/su_mean 0.000
_refine_ls_structure_factor_coef Fsqd
_refine_ls_weighting_details 'w=1/[\s^2^(Fo^2^)+(0.0547P)^2^+3.3096P] where P=(Fo^2^+2Fc^2^)/3'
_refine_ls_weighting_scheme sigma
_refine_ls_wR_factor_gt 0.1012
_refine_ls_wR_factor_ref 0.1039
_reflns_number_gt 4552
_reflns_number_total 4876
_reflns_threshold_expression I>2\s(I)
_cod_data_source_file om1005897_si_003.cif
_cod_data_source_block compound_tri-3-3-Ph
_cod_depositor_comments
;
The following automatic conversions were performed:

'_symmetry_cell_setting' value 'Triclinic' changed to 'triclinic'
according to /home/saulius/struct/CIF-dictionaries/cif_core.dic
dictionary named 'cif_core.dic' version 2.4.1 from 2010-06-29.

Automatic conversion script
Id: cif_fix_values 1715 2011-07-08 13:25:40Z adriana 

The following automatic conversions were performed:

'_exptl_crystal_density_meas' value 'none' was changed to '?' - the
value is perceived as not measured.

Automatic conversion script
Id: cif_fix_values 3008 2015-01-20 13:52:24Z robertas 
;
_cod_database_code 4066717

loop_
_symmetry_equiv_pos_site_id
_symmetry_equiv_pos_as_xyz
1 x,y,z
2 -x,-y,-z

loop_
_atom_site_aniso_label
_atom_site_aniso_U_11
_atom_site_aniso_U_22
_atom_site_aniso_U_33
_atom_site_aniso_U_23
_atom_site_aniso_U_13
_atom_site_aniso_U_12
Rh1 0.0166(2) 0.0151(2) 0.0160(2) -0.0038(1) -0.0021(1) -0.0015(1)
N1 0.0177(14) 0.0258(15) 0.0206(15) -0.0094(12) -0.0025(12) -0.0002(11)
N2 0.0139(13) 0.0223(14) 0.0227(15) -0.0067(11) -0.0027(11) -0.0008(11)
N3 0.0183(14) 0.0273(15) 0.0349(18) -0.0131(13) -0.0048(13) -0.0035(12)
N4 0.0184(14) 0.0187(13) 0.0206(15) -0.0078(11) -0.0004(12) 0.0005(11)
N5 0.0195(14) 0.0172(13) 0.0233(15) -0.0034(11) -0.0029(12) -0.0005(11)
N6 0.0286(16) 0.0173(14) 0.0279(17) -0.0040(12) -0.0040(13) 0.0037(12)
C1 0.0294(19) 0.0182(16) 0.0236(19) 0.0029(14) 0.0053(15) 0.0017(14)
C2 0.0243(18) 0.0200(16) 0.0260(19) 0.0055(14) -0.0015(15) -0.0011(13)
C3 0.0295(19) 0.0302(19) 0.0238(19) -0.0002(15) 0.0053(16) -0.0002(15)
C4 0.0235(18) 0.0278(19) 0.037(2) -0.0039(16) 0.0059(16) -0.0041(15)
C5 0.0159(16) 0.0248(17) 0.032(2) -0.0048(15) -0.0035(15) -0.0055(13)
C6 0.0265(18) 0.0254(18) 0.0266(19) -0.0055(14) -0.0091(15) -0.0113(14)
C7 0.046(2) 0.0261(19) 0.032(2) -0.0132(16) -0.0025(18) -0.0094(17)
C8 0.044(2) 0.0202(18) 0.037(2) -0.0090(16) -0.0011(19) -0.0014(16)
C9 0.0199(16) 0.0167(15) 0.0193(17) -0.0043(13) -0.0002(13) 0.0001(12)
C10 0.0216(18) 0.0288(18) 0.032(2) -0.0137(15) -0.0056(16) -0.0019(14)
C11 0.0159(15) 0.0180(15) 0.0189(16) -0.0032(12) -0.0048(13) -0.0027(12)
C12 0.0259(18) 0.0187(16) 0.029(2) -0.0077(14) -0.0048(15) 0.0018(13)
C13 0.0243(18) 0.0287(18) 0.0199(18) -0.0106(14) -0.0016(14) -0.0005(14)
C14 0.0228(17) 0.0258(17) 0.0210(18) -0.0116(14) 0.0014(14) -0.0020(14)
C15 0.0203(16) 0.0247(17) 0.0193(17) -0.0091(13) 0.0040(14) -0.0019(13)
C16 0.0146(15) 0.0287(18) 0.0220(18) -0.0073(14) -0.0024(14) 0.0011(13)
C17 0.0225(18) 0.0298(19) 0.027(2) -0.0013(15) -0.0023(15) -0.0001(14)
C18 0.0235(19) 0.049(2) 0.0216(19) 0.0001(17) -0.0009(15) 0.0007(16)
C19 0.027(2) 0.055(3) 0.025(2) -0.0185(18) -0.0013(16) 0.0049(18)
C20 0.031(2) 0.037(2) 0.032(2) -0.0161(17) 0.0025(17) -0.0022(16)
C21 0.0256(18) 0.0321(19) 0.0240(19) -0.0080(15) 0.0063(15) -0.0043(15)
C22 0.0181(16) 0.0211(16) 0.0185(17) -0.0037(13) 0.0004(13) -0.0051(13)
C23 0.0237(18) 0.0249(18) 0.0240(19) 0.0006(14) 0.0015(15) -0.0003(14)
C24 0.032(2) 0.038(2) 0.0186(18) -0.0004(15) 0.0004(16) -0.0020(16)
C25 0.037(2) 0.038(2) 0.024(2) -0.0130(16) 0.0013(17) -0.0008(17)
C26 0.036(2) 0.030(2) 0.031(2) -0.0129(16) -0.0016(17) 0.0047(16)
C27 0.0267(18) 0.0250(18) 0.0255(19) -0.0045(14) -0.0045(15) 0.0016(14)
P1 0.0370(6) 0.0302(5) 0.0216(5) -0.0092(4) 0.0037(4) -0.0030(4)
F1 0.098(3) 0.069(2) 0.061(2) -0.0473(17) -0.0270(19) 0.0189(18)
F2 0.0475(15) 0.078(2) 0.0448(16) -0.0403(14) -0.0048(13) -0.0015(14)
F3 0.0511(18) 0.092(2) 0.087(3) -0.048(2) 0.0314(17) -0.0150(17)
F4 0.0367(17) 0.138(4) 0.113(3) -0.080(3) 0.0006(18) 0.0011(19)
F5 0.123(3) 0.0530(19) 0.054(2) 0.0133(15) -0.006(2) -0.0088(19)
F6 0.175(4) 0.0434(17) 0.0482(19) -0.0011(14) -0.002(2) 0.019(2)

loop_
_atom_site_label
_atom_site_type_symbol
_atom_site_thermal_displace_type
_atom_site_fract_x
_atom_site_fract_y
_atom_site_fract_z
_atom_site_occupancy
_atom_site_U_iso_or_equiv
_atom_site_calc_flag
_atom_site_refinement_flags
Rh1 Rh Uani 0.58138(3) 0.29823(2) 0.23514(2) 1.000 0.0158(1) . .
N1 N Uani 0.3499(3) 0.1675(2) 0.1389(2) 1.000 0.0207(8) . .
N2 N Uani 0.2229(3) 0.2093(2) 0.2692(2) 1.000 0.0193(8) . .
N3 N Uani 0.1179(4) 0.1403(2) 0.2352(2) 1.000 0.0258(9) . .
N4 N Uani 0.7104(3) 0.0808(2) 0.2547(2) 1.000 0.0187(8) . .
N5 N Uani 0.6574(3) 0.1031(2) 0.4080(2) 1.000 0.0200(8) . .
N6 N Uani 0.7240(4) 0.0037(2) 0.4174(2) 1.000 0.0246(9) . .
C1 C Uani 0.5180(5) 0.4633(3) 0.1712(3) 1.000 0.0250(10) . .
C2 C Uani 0.5770(4) 0.4162(3) 0.0930(3) 1.000 0.0248(10) . .
C3 C Uani 0.7493(5) 0.4271(3) 0.0419(3) 1.000 0.0288(11) . .
C4 C Uani 0.8844(5) 0.4256(3) 0.1178(3) 1.000 0.0301(11) . .
C5 C Uani 0.8444(4) 0.3509(3) 0.2188(3) 1.000 0.0242(10) . .
C6 C Uani 0.7699(4) 0.3781(3) 0.3059(3) 1.000 0.0258(11) . .
C7 C Uani 0.7031(5) 0.4850(3) 0.3141(3) 1.000 0.0337(11) . .
C8 C Uani 0.6131(5) 0.5391(3) 0.2202(3) 1.000 0.0333(11) . .
C9 C Uani 0.3675(4) 0.2271(2) 0.2124(3) 1.000 0.0186(9) . .
C10 C Uani 0.2001(4) 0.1177(3) 0.1564(3) 1.000 0.0263(11) . .
C11 C Uani 0.6497(4) 0.1534(2) 0.3093(3) 1.000 0.0175(9) . .
C12 C Uani 0.7528(4) -0.0068(3) 0.3235(3) 1.000 0.0240(10) . .
C13 C Uani 0.4720(4) 0.1566(3) 0.0555(3) 1.000 0.0235(10) . .
C14 C Uani 0.5981(4) 0.0700(3) 0.0830(3) 1.000 0.0224(10) . .
C15 C Uani 0.7429(4) 0.0951(3) 0.1430(3) 1.000 0.0210(10) . .
C16 C Uani 0.1675(4) 0.2512(3) 0.3582(3) 1.000 0.0214(10) . .
C17 C Uani 0.0817(4) 0.1857(3) 0.4393(3) 1.000 0.0270(11) . .
C18 C Uani 0.0281(5) 0.2258(3) 0.5251(3) 1.000 0.0323(11) . .
C19 C Uani 0.0590(5) 0.3292(4) 0.5290(3) 1.000 0.0342(14) . .
C20 C Uani 0.1427(5) 0.3941(3) 0.4474(3) 1.000 0.0322(12) . .
C21 C Uani 0.1966(5) 0.3549(3) 0.3609(3) 1.000 0.0272(11) . .
C22 C Uani 0.6155(4) 0.1398(3) 0.5006(3) 1.000 0.0193(9) . .
C23 C Uani 0.6675(4) 0.0832(3) 0.5934(3) 1.000 0.0250(11) . .
C24 C Uani 0.6314(5) 0.1193(3) 0.6829(3) 1.000 0.0303(11) . .
C25 C Uani 0.5416(5) 0.2096(3) 0.6827(3) 1.000 0.0322(12) . .
C26 C Uani 0.4880(5) 0.2646(3) 0.5908(3) 1.000 0.0314(12) . .
C27 C Uani 0.5246(4) 0.2303(3) 0.4995(3) 1.000 0.0257(11) . .
P1 P Uani 0.01674(13) 0.20780(8) 0.86970(8) 1.000 0.0293(3) . .
F1 F Uani 0.0601(5) 0.2678(3) 0.9589(3) 1.000 0.0705(14) . .
F2 F Uani -0.0245(3) 0.1447(2) 0.7829(2) 1.000 0.0529(10) . .
F3 F Uani -0.1745(4) 0.2163(3) 0.8994(3) 1.000 0.0740(13) . .
F4 F Uani 0.2063(4) 0.1940(4) 0.8445(3) 1.000 0.0886(18) . .
F5 F Uani 0.0130(5) 0.3151(3) 0.7941(3) 1.000 0.0798(14) . .
F6 F Uani 0.0184(6) 0.0987(3) 0.9486(3) 1.000 0.0901(16) . .
H11 H Uiso 0.40760 0.44710 0.19720 1.000 0.0300 calc R
H21 H Uiso 0.50240 0.37210 0.06810 1.000 0.0300 calc R
H31 H Uiso 0.75750 0.49370 -0.00900 1.000 0.0350 calc R
H32 H Uiso 0.76850 0.36920 0.00410 1.000 0.0350 calc R
H41 H Uiso 0.98980 0.40490 0.08630 1.000 0.0360 calc R
H42 H Uiso 0.89920 0.49700 0.13140 1.000 0.0360 calc R
H51 H Uiso 0.87290 0.27950 0.22250 1.000 0.0290 calc R
H61 H Uiso 0.75950 0.32510 0.36630 1.000 0.0310 calc R
H71 H Uiso 0.79590 0.53040 0.32420 1.000 0.0410 calc R
H72 H Uiso 0.62620 0.47760 0.37590 1.000 0.0410 calc R
H81 H Uiso 0.53550 0.59080 0.24150 1.000 0.0400 calc R
H82 H Uiso 0.69470 0.57770 0.16820 1.000 0.0400 calc R
H101 H Uiso 0.16110 0.07170 0.11530 1.000 0.0320 calc R
H121 H Uiso 0.79820 -0.06790 0.30400 1.000 0.0290 calc R
H131 H Uiso 0.53200 0.22400 0.03310 1.000 0.0280 calc R
H132 H Uiso 0.41260 0.14310 -0.00380 1.000 0.0280 calc R
H141 H Uiso 0.64310 0.05060 0.01820 1.000 0.0270 calc R
H142 H Uiso 0.53940 0.00780 0.12400 1.000 0.0270 calc R
H151 H Uiso 0.83680 0.05030 0.12900 1.000 0.0250 calc R
H152 H Uiso 0.77730 0.16870 0.11640 1.000 0.0250 calc R
H171 H Uiso 0.06000 0.11480 0.43610 1.000 0.0320 calc R
H181 H Uiso -0.03020 0.18200 0.58150 1.000 0.0390 calc R
H191 H Uiso 0.02250 0.35590 0.58820 1.000 0.0410 calc R
H201 H Uiso 0.16340 0.46520 0.45030 1.000 0.0390 calc R
H211 H Uiso 0.25310 0.39920 0.30410 1.000 0.0330 calc R
H231 H Uiso 0.72750 0.02030 0.59470 1.000 0.0300 calc R
H241 H Uiso 0.66870 0.08150 0.74600 1.000 0.0360 calc R
H251 H Uiso 0.51710 0.23370 0.74520 1.000 0.0390 calc R
H261 H Uiso 0.42550 0.32640 0.59030 1.000 0.0380 calc R
H271 H Uiso 0.48770 0.26860 0.43650 1.000 0.0310 calc R

loop_
_atom_type_symbol
_atom_type_description
_atom_type_scat_dispersion_real
_atom_type_scat_dispersion_imag
_atom_type_scat_source
Rh Rh -1.1178 0.9187 'International Tables Vol C Tables 4.2.6.8 and 6.1.1.4'
P P 0.1023 0.0942 'International Tables Vol C Tables 4.2.6.8 and 6.1.1.4'
N N 0.0061 0.0033 'International Tables Vol C Tables 4.2.6.8 and 6.1.1.4'
F F 0.0171 0.0103 'International Tables Vol C Tables 4.2.6.8 and 6.1.1.4'
H H 0.0000 0.0000 'International Tables Vol C Tables 4.2.6.8 and 6.1.1.4'
C C 0.0033 0.0016 'International Tables Vol C Tables 4.2.6.8 and 6.1.1.4'

loop_
_geom_angle_atom_site_label_1
_geom_angle_atom_site_label_2
_geom_angle_atom_site_label_3
_geom_angle
_geom_angle_publ_flag
C1 Rh1 C2 36.04(14) yes
C1 Rh1 C5 86.93(15) yes
C1 Rh1 C6 80.91(14) yes
C1 Rh1 C9 99.24(14) yes
C1 Rh1 C11 172.82(14) yes
C2 Rh1 C5 80.08(13) yes
C2 Rh1 C6 95.82(14) yes
C2 Rh1 C9 94.61(14) yes
C2 Rh1 C11 149.38(14) yes
C5 Rh1 C6 36.20(14) yes
C5 Rh1 C9 161.47(14) yes
C5 Rh1 C11 90.04(14) yes
C6 Rh1 C9 161.90(14) yes
C6 Rh1 C11 92.82(14) yes
C9 Rh1 C11 85.63(13) yes
F5 P1 F6 179.0(2) yes
F1 P1 F2 178.21(19) yes
F1 P1 F3 90.3(2) yes
F1 P1 F4 89.6(2) yes
F1 P1 F5 89.0(2) yes
F1 P1 F6 90.4(2) yes
F2 P1 F3 90.24(17) yes
F2 P1 F4 89.80(19) yes
F2 P1 F5 92.72(18) yes
F2 P1 F6 87.96(18) yes
F3 P1 F4 177.1(2) yes
F3 P1 F5 90.5(2) yes
F3 P1 F6 88.7(2) yes
F4 P1 F5 92.5(2) yes
F4 P1 F6 88.3(3) yes
C9 N1 C10 109.0(3) yes
C9 N1 C13 126.2(3) yes
C10 N1 C13 124.9(3) yes
N3 N2 C9 113.6(3) yes
C9 N2 C16 128.5(3) yes
N3 N2 C16 117.9(3) yes
N2 N3 C10 103.1(3) yes
C11 N4 C12 108.3(3) yes
C11 N4 C15 127.2(3) yes
C12 N4 C15 124.1(3) yes
N6 N5 C11 113.4(2) yes
C11 N5 C22 129.2(3) yes
N6 N5 C22 117.4(3) yes
N5 N6 C12 103.6(3) yes
Rh1 C1 C2 70.6(2) yes
Rh1 C1 C8 111.3(3) yes
C2 C1 C8 125.8(4) no
Rh1 C2 C3 108.3(2) yes
Rh1 C2 C1 73.3(2) yes
C1 C2 C3 126.6(3) no
C2 C3 C4 113.5(3) no
C3 C4 C5 112.3(3) no
Rh1 C5 C4 112.0(2) yes
Rh1 C5 C6 70.9(2) yes
C4 C5 C6 125.2(4) no
Rh1 C6 C5 72.9(2) yes
Rh1 C6 C7 107.0(2) yes
C5 C6 C7 125.9(4) no
C6 C7 C8 114.3(3) no
C1 C8 C7 113.1(3) no
Rh1 C9 N1 124.6(2) yes
Rh1 C9 N2 132.3(3) yes
N1 C9 N2 102.2(3) yes
N1 C10 N3 112.1(3) yes
N4 C11 N5 102.8(2) yes
Rh1 C11 N4 120.7(3) yes
Rh1 C11 N5 136.5(2) yes
N4 C12 N6 112.0(3) yes
N1 C13 C14 115.2(3) yes
C13 C14 C15 116.6(3) no
N4 C15 C14 115.4(3) yes
C17 C16 C21 121.2(4) no
N2 C16 C17 118.6(3) yes
N2 C16 C21 120.2(3) yes
C16 C17 C18 118.7(4) no
C17 C18 C19 120.4(4) no
C18 C19 C20 120.5(4) no
C19 C20 C21 119.7(4) no
C16 C21 C20 119.5(4) no
N5 C22 C23 118.9(3) yes
N5 C22 C27 121.1(3) yes
C23 C22 C27 120.0(4) no
C22 C23 C24 119.4(4) no
C23 C24 C25 121.1(4) no
C24 C25 C26 119.3(4) no
C25 C26 C27 120.5(4) no
C22 C27 C26 119.6(4) no
Rh1 C1 H11 88.00 no
C2 C1 H11 117.00 no
C8 C1 H11 117.00 no
Rh1 C2 H21 88.00 no
C1 C2 H21 117.00 no
C3 C2 H21 117.00 no
C2 C3 H31 109.00 no
C2 C3 H32 109.00 no
C4 C3 H32 109.00 no
H31 C3 H32 108.00 no
C4 C3 H31 109.00 no
C5 C4 H41 109.00 no
C5 C4 H42 109.00 no
C3 C4 H41 109.00 no
C3 C4 H42 109.00 no
H41 C4 H42 108.00 no
Rh1 C5 H51 87.00 no
C4 C5 H51 117.00 no
C6 C5 H51 117.00 no
C7 C6 H61 117.00 no
C5 C6 H61 117.00 no
Rh1 C6 H61 90.00 no
C8 C7 H71 109.00 no
C6 C7 H72 109.00 no
C6 C7 H71 109.00 no
C8 C7 H72 109.00 no
H71 C7 H72 108.00 no
C1 C8 H81 109.00 no
C1 C8 H82 109.00 no
C7 C8 H81 109.00 no
C7 C8 H82 109.00 no
H81 C8 H82 108.00 no
N1 C10 H101 124.00 no
N3 C10 H101 124.00 no
N4 C12 H121 124.00 no
N6 C12 H121 124.00 no
N1 C13 H131 108.00 no
N1 C13 H132 108.00 no
C14 C13 H131 108.00 no
C14 C13 H132 109.00 no
H131 C13 H132 108.00 no
C13 C14 H142 108.00 no
C13 C14 H141 108.00 no
H141 C14 H142 107.00 no
C15 C14 H141 108.00 no
C15 C14 H142 108.00 no
N4 C15 H151 108.00 no
C14 C15 H152 108.00 no
N4 C15 H152 108.00 no
C14 C15 H151 108.00 no
H151 C15 H152 107.00 no
C18 C17 H171 121.00 no
C16 C17 H171 121.00 no
C19 C18 H181 120.00 no
C17 C18 H181 120.00 no
C18 C19 H191 120.00 no
C20 C19 H191 120.00 no
C19 C20 H201 120.00 no
C21 C20 H201 120.00 no
C16 C21 H211 120.00 no
C20 C21 H211 120.00 no
C22 C23 H231 120.00 no
C24 C23 H231 120.00 no
C23 C24 H241 119.00 no
C25 C24 H241 119.00 no
C24 C25 H251 120.00 no
C26 C25 H251 120.00 no
C25 C26 H261 120.00 no
C27 C26 H261 120.00 no
C22 C27 H271 120.00 no
C26 C27 H271 120.00 no

loop_
_geom_bond_atom_site_label_1
_geom_bond_atom_site_label_2
_geom_bond_distance
_geom_bond_publ_flag
Rh1 C1 2.224(4) yes
Rh1 C2 2.190(4) yes
Rh1 C5 2.230(3) yes
Rh1 C6 2.204(4) yes
Rh1 C9 2.035(3) yes
Rh1 C11 2.043(3) yes
P1 F5 1.555(4) yes
P1 F6 1.593(4) yes
P1 F3 1.588(3) yes
P1 F1 1.594(4) yes
P1 F2 1.589(3) yes
P1 F4 1.573(4) yes
N1 C13 1.468(4) yes
N1 C9 1.372(4) yes
N1 C10 1.366(4) yes
N2 C16 1.441(5) yes
N2 N3 1.394(4) yes
N2 C9 1.352(4) yes
N3 C10 1.288(5) yes
N4 C12 1.373(5) yes
N4 C11 1.372(4) yes
N4 C15 1.464(5) yes
N5 C22 1.424(5) yes
N5 C11 1.350(5) yes
N5 N6 1.388(4) yes
N6 C12 1.286(5) yes
C1 C8 1.518(6) no
C1 C2 1.366(6) no
C2 C3 1.513(5) no
C3 C4 1.529(6) no
C4 C5 1.513(6) no
C5 C6 1.378(5) no
C6 C7 1.514(6) no
C7 C8 1.531(6) no
C13 C14 1.528(5) no
C14 C15 1.528(5) no
C16 C21 1.379(6) no
C16 C17 1.388(5) no
C17 C18 1.388(6) no
C18 C19 1.382(7) no
C19 C20 1.381(6) no
C20 C21 1.390(6) no
C22 C23 1.394(5) no
C22 C27 1.388(5) no
C23 C24 1.374(6) no
C24 C25 1.382(6) no
C25 C26 1.382(6) no
C26 C27 1.385(6) no
C1 H11 0.9500 no
C2 H21 0.9500 no
C3 H32 0.9900 no
C3 H31 0.9900 no
C4 H41 0.9900 no
C4 H42 0.9900 no
C5 H51 0.9500 no
C6 H61 0.9500 no
C7 H71 0.9900 no
C7 H72 0.9900 no
C8 H81 0.9900 no
C8 H82 0.9900 no
C10 H101 0.9500 no
C12 H121 0.9500 no
C13 H131 0.9900 no
C13 H132 0.9900 no
C14 H141 0.9900 no
C14 H142 0.9900 no
C15 H152 0.9900 no
C15 H151 0.9900 no
C17 H171 0.9500 no
C18 H181 0.9500 no
C19 H191 0.9500 no
C20 H201 0.9500 no
C21 H211 0.9500 no
C23 H231 0.9500 no
C24 H241 0.9500 no
C25 H251 0.9500 no
C26 H261 0.9500 no
C27 H271 0.9500 no
